data_7124530
loop_
_publ_author_name
'He, Xinwei'
'Choy, Pui Ying'
'Leung, Man Pan'
'Yuen, On Ying'
'Liu, Tianyi'
'Shang, Yongjia'
'Kwong, Fuk Yee'

_publ_section_title
;
 ZnI2-Catalyzed Regioselective Cascade 1,4-Conjugate Addition/5-exo-dig
 Annulation Pathway for One-pot Access of Heterobiaryl Frameworks
;
_journal_name_full 'Chemical Communications'
_journal_paper_doi 10.1039/C9CC07054K
_journal_year 2019
_chemical_formula_sum 'C26 H18 Cl O2'
_chemical_formula_weight 397.85
_space_group_crystal_system monoclinic
_space_group_IT_number 14
_space_group_name_Hall '-P 2yn'
_space_group_name_H-M_alt 'P 1 21/n 1'
_atom_sites_solution_hydrogens geom
_audit_creation_method SHELXL-2018/1
_audit_update_record
;
2019-08-04 deposited with the CCDC.	2019-11-18 downloaded from the CCDC.
;
_cell_angle_alpha 90
_cell_angle_beta 102.358(2)
_cell_angle_gamma 90
_cell_formula_units_Z 4
_cell_length_a 13.0387(8)
_cell_length_b 10.1877(6)
_cell_length_c 15.2240(9)
_cell_measurement_reflns_used 9830
_cell_measurement_temperature 296(2)
_cell_measurement_theta_max 27.65
_cell_measurement_theta_min 2.42
_cell_volume 1975.4(2)
_computing_cell_refinement 'Bruker SMART'
_computing_data_collection 'Bruker SMART'
_computing_data_reduction 'Bruker SAINT'
_computing_molecular_graphics 'Bruker SHELXTL'
_computing_publication_material 'Bruker SHELXTL'
_computing_structure_refinement 'SHELXL-2018/1 (Sheldrick, 2018)'
_computing_structure_solution 'Bruker SHELXTL'
_diffrn_ambient_temperature 296(2)
_diffrn_measured_fraction_theta_full 0.998
_diffrn_measured_fraction_theta_max 0.998
_diffrn_measurement_device_type 'CCD area detector'
_diffrn_measurement_method 'phi and omega scans'
_diffrn_radiation_type MoK\a
_diffrn_radiation_wavelength 0.71073
_diffrn_reflns_av_R_equivalents 0.0375
_diffrn_reflns_av_unetI/netI 0.0192
_diffrn_reflns_Laue_measured_fraction_full 0.998
_diffrn_reflns_Laue_measured_fraction_max 0.998
_diffrn_reflns_limit_h_max 17
_diffrn_reflns_limit_h_min -17
_diffrn_reflns_limit_k_max 13
_diffrn_reflns_limit_k_min -13
_diffrn_reflns_limit_l_max 20
_diffrn_reflns_limit_l_min -20
_diffrn_reflns_number 57048
_diffrn_reflns_point_group_measured_fraction_full 0.998
_diffrn_reflns_point_group_measured_fraction_max 0.998
_diffrn_reflns_theta_full 25.242
_diffrn_reflns_theta_max 27.900
_diffrn_reflns_theta_min 2.317
_exptl_absorpt_coefficient_mu 0.213
_exptl_absorpt_correction_T_max 0.7456
_exptl_absorpt_correction_T_min 0.6739
_exptl_absorpt_correction_type multi-scan
_exptl_absorpt_process_details 'SADABS 2014/4'
_exptl_crystal_colour colroless
_exptl_crystal_density_diffrn 1.338
_exptl_crystal_description block
_exptl_crystal_F_000 828
_refine_diff_density_max 0.259
_refine_diff_density_min -0.419
_refine_diff_density_rms 0.043
_refine_ls_extinction_method none
_refine_ls_goodness_of_fit_ref 1.070
_refine_ls_hydrogen_treatment constr
_refine_ls_matrix_type full
_refine_ls_number_parameters 264
_refine_ls_number_reflns 4698
_refine_ls_number_restraints 0
_refine_ls_restrained_S_all 1.070
_refine_ls_R_factor_all 0.0674
_refine_ls_R_factor_gt 0.0498
_refine_ls_shift/su_max 0.000
_refine_ls_shift/su_mean 0.000
_refine_ls_structure_factor_coef Fsqd
_refine_ls_weighting_details 'w=1/[\s^2^(Fo^2^)+(0.0596P)^2^+0.7549P] where P=(Fo^2^+2Fc^2^)/3'
_refine_ls_weighting_scheme calc
_refine_ls_wR_factor_gt 0.1213
_refine_ls_wR_factor_ref 0.1318
_reflns_Friedel_coverage 0.000
_reflns_number_gt 3704
_reflns_number_total 4698
_reflns_threshold_expression 'I > 2\s(I)'
_cod_data_source_file c9cc07054k2.cif
_cod_data_source_block mo_1510a_0m
_cod_original_sg_symbol_H-M 'P 21/n'
_cod_database_code 7124530
_shelx_shelxl_version_number 2018/1
_shelx_space_group_comment
;
The symmetry employed for this shelxl refinement is uniquely defined
by the following loop, which should always be used as a source of
symmetry information in preference to the above space-group names.
They are only intended as comments.
;

loop_
_space_group_symop_operation_xyz
'x, y, z'
'-x+1/2, y+1/2, -z+1/2'
'-x, -y, -z'
'x-1/2, -y-1/2, z-1/2'

loop_
_atom_site_label
_atom_site_type_symbol
_atom_site_fract_x
_atom_site_fract_y
_atom_site_fract_z
_atom_site_U_iso_or_equiv
_atom_site_adp_type
_atom_site_occupancy
_atom_site_site_symmetry_order
_atom_site_calc_flag
_atom_site_refinement_flags_posn
_atom_site_refinement_flags_adp
C1 C 0.35292(12) 0.45186(15) 0.40927(11) 0.0334(3) Uani 1 1 d . .
C2 C 0.28494(13) 0.35404(17) 0.42722(12) 0.0410(4) Uani 1 1 d . .
H2 H 0.243475 0.365771 0.469288 0.049 Uiso 1 1 calc R U
C3 C 0.28300(13) 0.24094(17) 0.37966(12) 0.0421(4) Uani 1 1 d . .
H3 H 0.238575 0.173578 0.389372 0.051 Uiso 1 1 calc R U
C4 C 0.34654(13) 0.22188(15) 0.31550(11) 0.0371(4) Uani 1 1 d . .
C5 C 0.34309(15) 0.10271(17) 0.26715(13) 0.0473(4) Uani 1 1 d . .
H5 H 0.297921 0.036278 0.276979 0.057 Uiso 1 1 calc R U
C6 C 0.40452(16) 0.08372(18) 0.20674(14) 0.0525(5) Uani 1 1 d . .
H6 H 0.400703 0.004871 0.175426 0.063 Uiso 1 1 calc R U
C7 C 0.47364(15) 0.18193(19) 0.19117(13) 0.0490(4) Uani 1 1 d . .
H7 H 0.515996 0.167476 0.150121 0.059 Uiso 1 1 calc R U
C8 C 0.47924(13) 0.29896(17) 0.23593(11) 0.0389(4) Uani 1 1 d . .
H8 H 0.525365 0.363482 0.224927 0.047 Uiso 1 1 calc R U
C9 C 0.41581(12) 0.32300(15) 0.29865(10) 0.0325(3) Uani 1 1 d . .
C10 C 0.41605(11) 0.44235(14) 0.34765(10) 0.0301(3) Uani 1 1 d . .
C11 C 0.46621(11) 0.56969(14) 0.34817(10) 0.0311(3) Uani 1 1 d . .
C12 C 0.43131(12) 0.64280(15) 0.41018(11) 0.0343(3) Uani 1 1 d . .
C13 C 0.45825(13) 0.77778(17) 0.44536(14) 0.0438(4) Uani 1 1 d . .
H13A H 0.478669 0.829043 0.398204 0.053 Uiso 1 1 calc R U
H13B H 0.519050 0.771879 0.494675 0.053 Uiso 1 1 calc R U
C14 C 0.37296(12) 0.85210(14) 0.47815(11) 0.0332(3) Uani 1 1 d . .
C15 C 0.26916(14) 0.85220(17) 0.43217(12) 0.0415(4) Uani 1 1 d . .
H15 H 0.249073 0.801379 0.380608 0.050 Uiso 1 1 calc R U
C16 C 0.19509(14) 0.92702(18) 0.46208(13) 0.0449(4) Uani 1 1 d . .
H16 H 0.125561 0.924412 0.430756 0.054 Uiso 1 1 calc R U
C17 C 0.22198(14) 1.00567(16) 0.53752(12) 0.0407(4) Uani 1 1 d . .
C18 C 0.32542(14) 1.00460(17) 0.58370(12) 0.0429(4) Uani 1 1 d . .
H18 H 0.345612 1.056103 0.634924 0.051 Uiso 1 1 calc R U
C19 C 0.39935(13) 0.92812(16) 0.55488(11) 0.0384(4) Uani 1 1 d . .
H19 H 0.468234 0.927792 0.587769 0.046 Uiso 1 1 calc R U
C20 C 0.54139(12) 0.61683(15) 0.29405(11) 0.0328(3) Uani 1 1 d . .
C21 C 0.51012(14) 0.70628(16) 0.22441(12) 0.0401(4) Uani 1 1 d . .
H21 H 0.441001 0.735642 0.210402 0.048 Uiso 1 1 calc R U
C22 C 0.58144(16) 0.75192(17) 0.17574(13) 0.0459(4) Uani 1 1 d . .
C23 C 0.68448(15) 0.71274(19) 0.19648(14) 0.0508(5) Uani 1 1 d . .
H23 H 0.732281 0.746074 0.164815 0.061 Uiso 1 1 calc R U
C24 C 0.71611(14) 0.6237(2) 0.26457(13) 0.0491(5) Uani 1 1 d . .
H24 H 0.785666 0.595980 0.278491 0.059 Uiso 1 1 calc R U
C25 C 0.64555(13) 0.57447(17) 0.31295(11) 0.0391(4) Uani 1 1 d . .
C26 C 0.14064(18) 1.0894(2) 0.56830(17) 0.0644(6) Uani 1 1 d . .
H26A H 0.174976 1.149341 0.613854 0.097 Uiso 1 1 calc R U
H26B H 0.093828 1.034053 0.592456 0.097 Uiso 1 1 calc R U
H26C H 0.101460 1.137917 0.518145 0.097 Uiso 1 1 calc R U
Cl1 Cl 0.53935(5) 0.85872(6) 0.08559(4) 0.0717(2) Uani 1 1 d . .
O1 O 0.36272(8) 0.57324(11) 0.44949(8) 0.0374(3) Uani 1 1 d . .
O2 O 0.68312(10) 0.48338(15) 0.37707(9) 0.0547(4) Uani 1 1 d . .
H2A H 0.637625 0.465520 0.404920 0.082 Uiso 1 1 calc R U

loop_
_atom_site_aniso_label
_atom_site_aniso_U_11
_atom_site_aniso_U_22
_atom_site_aniso_U_33
_atom_site_aniso_U_23
_atom_site_aniso_U_13
_atom_site_aniso_U_12
C1 0.0311(7) 0.0307(8) 0.0389(8) 0.0009(6) 0.0089(6) -0.0003(6)
C2 0.0357(8) 0.0427(9) 0.0476(9) 0.0061(8) 0.0157(7) -0.0040(7)
C3 0.0375(9) 0.0373(9) 0.0507(10) 0.0077(8) 0.0073(7) -0.0112(7)
C4 0.0349(8) 0.0306(8) 0.0420(9) 0.0034(7) -0.0004(7) -0.0032(6)
C5 0.0475(10) 0.0337(9) 0.0552(11) -0.0023(8) -0.0009(8) -0.0093(8)
C6 0.0589(12) 0.0362(9) 0.0581(12) -0.0156(9) 0.0029(9) -0.0014(8)
C7 0.0510(11) 0.0476(10) 0.0482(10) -0.0128(8) 0.0105(8) 0.0025(8)
C8 0.0396(9) 0.0373(8) 0.0399(9) -0.0046(7) 0.0089(7) -0.0024(7)
C9 0.0311(7) 0.0303(7) 0.0343(8) 0.0008(6) 0.0027(6) -0.0004(6)
C10 0.0265(7) 0.0287(7) 0.0351(8) 0.0022(6) 0.0065(6) -0.0004(6)
C11 0.0282(7) 0.0277(7) 0.0388(8) -0.0012(6) 0.0103(6) -0.0008(6)
C12 0.0299(7) 0.0301(8) 0.0454(9) -0.0006(7) 0.0138(7) -0.0015(6)
C13 0.0368(9) 0.0350(9) 0.0638(11) -0.0134(8) 0.0206(8) -0.0058(7)
C14 0.0356(8) 0.0262(7) 0.0407(8) -0.0018(6) 0.0143(7) -0.0021(6)
C15 0.0416(9) 0.0395(9) 0.0422(9) -0.0107(7) 0.0064(7) -0.0009(7)
C16 0.0353(9) 0.0441(10) 0.0540(10) -0.0042(8) 0.0064(8) 0.0031(7)
C17 0.0441(9) 0.0337(8) 0.0497(10) 0.0006(7) 0.0219(8) 0.0030(7)
C18 0.0506(10) 0.0404(9) 0.0406(9) -0.0105(7) 0.0163(8) -0.0062(8)
C19 0.0343(8) 0.0374(8) 0.0434(9) -0.0043(7) 0.0081(7) -0.0046(7)
C20 0.0324(8) 0.0282(7) 0.0411(8) -0.0073(6) 0.0151(6) -0.0056(6)
C21 0.0419(9) 0.0327(8) 0.0498(10) -0.0013(7) 0.0192(8) -0.0022(7)
C22 0.0620(11) 0.0330(9) 0.0488(10) -0.0022(7) 0.0256(9) -0.0069(8)
C23 0.0516(11) 0.0496(11) 0.0610(12) -0.0102(9) 0.0341(9) -0.0149(9)
C24 0.0328(8) 0.0620(12) 0.0574(11) -0.0091(9) 0.0206(8) -0.0042(8)
C25 0.0357(8) 0.0422(9) 0.0419(9) -0.0074(7) 0.0136(7) -0.0022(7)
C26 0.0613(13) 0.0584(13) 0.0815(15) -0.0102(11) 0.0332(12) 0.0129(10)
Cl1 0.0991(5) 0.0566(3) 0.0697(4) 0.0195(3) 0.0408(3) 0.0043(3)
O1 0.0369(6) 0.0333(6) 0.0469(7) -0.0037(5) 0.0201(5) -0.0027(5)
O2 0.0414(7) 0.0736(9) 0.0528(8) 0.0097(7) 0.0180(6) 0.0137(7)

loop_
_atom_type_symbol
_atom_type_description
_atom_type_scat_dispersion_real
_atom_type_scat_dispersion_imag
_atom_type_scat_source
C C 0.0033 0.0016 'International Tables Vol C Tables 4.2.6.8 and 6.1.1.4'
H H 0.0000 0.0000 'International Tables Vol C Tables 4.2.6.8 and 6.1.1.4'
O O 0.0106 0.0060 'International Tables Vol C Tables 4.2.6.8 and 6.1.1.4'
Cl Cl 0.1484 0.1585 'International Tables Vol C Tables 4.2.6.8 and 6.1.1.4'

loop_
_geom_angle_atom_site_label_1
_geom_angle_atom_site_label_2
_geom_angle_atom_site_label_3
_geom_angle
O1 C1 C10 110.78(13)
O1 C1 C2 123.82(14)
C10 C1 C2 125.37(15)
C3 C2 C1 116.14(15)
C2 C3 C4 122.31(15)
C5 C4 C3 121.03(16)
C5 C4 C9 118.43(16)
C3 C4 C9 120.54(15)
C6 C5 C4 121.14(17)
C5 C6 C7 120.51(17)
C8 C7 C6 120.42(18)
C7 C8 C9 120.77(16)
C8 C9 C10 124.43(14)
C8 C9 C4 118.72(15)
C10 C9 C4 116.84(14)
C1 C10 C9 118.78(13)
C1 C10 C11 105.52(13)
C9 C10 C11 135.65(14)
C12 C11 C10 106.07(13)
C12 C11 C20 124.55(14)
C10 C11 C20 129.38(13)
C11 C12 O1 111.51(13)
C11 C12 C13 131.99(14)
O1 C12 C13 116.39(14)
C12 C13 C14 116.50(13)
C19 C14 C15 117.81(14)
C19 C14 C13 119.39(15)
C15 C14 C13 122.73(15)
C16 C15 C14 120.69(16)
C15 C16 C17 121.50(16)
C18 C17 C16 117.69(15)
C18 C17 C26 121.35(17)
C16 C17 C26 120.96(18)
C17 C18 C19 120.96(16)
C18 C19 C14 121.32(15)
C21 C20 C25 118.25(14)
C21 C20 C11 120.85(14)
C25 C20 C11 120.89(15)
C22 C21 C20 120.39(16)
C23 C22 C21 120.98(18)
C23 C22 Cl1 119.34(14)
C21 C22 Cl1 119.67(15)
C22 C23 C24 119.16(16)
C23 C24 C25 120.85(17)
O2 C25 C24 116.69(16)
O2 C25 C20 122.98(15)
C24 C25 C20 120.32(17)
C1 O1 C12 106.09(11)

loop_
_geom_bond_atom_site_label_1
_geom_bond_atom_site_label_2
_geom_bond_distance
C1 O1 1.3736(19)
C1 C10 1.378(2)
C1 C2 1.399(2)
C2 C3 1.358(3)
C3 C4 1.423(2)
C4 C5 1.415(2)
C4 C9 1.429(2)
C5 C6 1.357(3)
C6 C7 1.400(3)
C7 C8 1.367(2)
C8 C9 1.412(2)
C9 C10 1.426(2)
C10 C11 1.452(2)
C11 C12 1.355(2)
C11 C20 1.489(2)
C12 O1 1.3745(18)
C12 C13 1.490(2)
C13 C14 1.516(2)
C14 C19 1.382(2)
C14 C15 1.384(2)
C15 C16 1.382(2)
C16 C17 1.383(3)
C17 C18 1.381(3)
C17 C26 1.511(2)
C18 C19 1.382(2)
C20 C21 1.391(2)
C20 C25 1.395(2)
C21 C22 1.387(2)
C22 C23 1.372(3)
C22 Cl1 1.745(2)
C23 C24 1.373(3)
C24 C25 1.389(2)
C25 O2 1.360(2)
